data_1550308
loop_
_publ_author_name
'Mandal, Swadhin K.'
'Sau, Samaresh Ch'
'Bhattacharjee, Rameswar'
'Hota, Pradip kumar'
'Vardhanapu, Pavan Kumar'
'vijaykumar, gonela'
'Govindarajan, R.'
'Datta, Ayan'

_publ_section_title
;
 Transforming Atmospheric CO2 into Alternative Fuels: a Metal-Free
 Approach under Ambient Conditions
;
_journal_name_full 'Chemical Science'
_journal_paper_doi 10.1039/C8SC03581D
_journal_year 2019
_chemical_absolute_configuration unk
_chemical_formula_moiety 'B0.5 H1.5 O1.5, C39 H45 N2, C H O3'
_chemical_formula_sum 'C40 H47.5 B0.5 N2 O4.5'
_chemical_formula_weight 633.75
_space_group_crystal_system orthorhombic
_space_group_IT_number 18
_space_group_name_Hall ' P 2 2ab'
_space_group_name_H-M_alt 'P 21 21 2'
_symmetry_Int_Tables_number 18
_symmetry_space_group_name_Hall 'P 2 2ab'
_symmetry_space_group_name_H-M 'P 21 21 2'
_audit_creation_date 2017-09-18
_audit_creation_method
;
Olex2 1.2
(compiled 2017.08.10 svn.r3458 for OlexSys, GUI svn.r5381)
;
_audit_update_record
;
2017-10-31 deposited with the CCDC.
2018-11-30 downloaded from the CCDC.
;
_cell_angle_alpha 90
_cell_angle_beta 90
_cell_angle_gamma 90
_cell_formula_units_Z 4
_cell_length_a 19.3779(19)
_cell_length_b 14.5134(16)
_cell_length_c 13.085(2)
_cell_measurement_reflns_used 2018
_cell_measurement_temperature 100.00(10)
_cell_measurement_theta_max 24.8210
_cell_measurement_theta_min 2.0940
_cell_volume 3680.0(8)
_computing_cell_refinement 'CrysAlisPro 1.171.38.43f (Rigaku OD, 2015)'
_computing_data_collection 'CrysAlisPro 1.171.38.43f (Rigaku OD, 2015)'
_computing_data_reduction 'CrysAlisPro 1.171.38.43f (Rigaku OD, 2015)'
_computing_molecular_graphics 'Olex2 (Dolomanov et al., 2009)'
_computing_publication_material 'Olex2 (Dolomanov et al., 2009)'
_computing_structure_refinement 'olex2.refine (Bourhis et al., 2015)'
_diffrn_ambient_environment N~2~
_diffrn_ambient_temperature 100.00(10)
_diffrn_detector 'CCD plate'
_diffrn_detector_area_resol_mean 15.9160
_diffrn_detector_type Eos
_diffrn_measured_fraction_theta_full 0.998
_diffrn_measured_fraction_theta_max 0.998
_diffrn_measurement_details
;
List of Runs (angles in degrees, time in seconds):

  # Type    Start    End  Width  t~exp~   \w     \q     \k     \f   Frames
#--------------------------------------------------------------------------
  1  \w    -19.00  25.00   1.00  101.43    --  -26.98 -99.00 120.00   44
  2  \w     -1.00 100.00   1.00  101.43    --   28.55  77.00  60.00  101
;
_diffrn_measurement_device 'four-circle diffractometer'
_diffrn_measurement_device_type 'SuperNova, Dual, Cu at zero, Eos'
_diffrn_measurement_method '\w scans'
_diffrn_orient_matrix_type 'CrysAlisPro convention (1999,Acta A55,543-557)'
_diffrn_orient_matrix_UB_11 0.0214260000
_diffrn_orient_matrix_UB_12 -0.0130201000
_diffrn_orient_matrix_UB_13 -0.0416193000
_diffrn_orient_matrix_UB_21 -0.0170730000
_diffrn_orient_matrix_UB_22 -0.0431021000
_diffrn_orient_matrix_UB_23 -0.0030496000
_diffrn_orient_matrix_UB_31 -0.0243572000
_diffrn_orient_matrix_UB_32 0.0188809000
_diffrn_orient_matrix_UB_33 -0.0345600000
_diffrn_radiation_monochromator mirror
_diffrn_radiation_probe x-ray
_diffrn_radiation_type 'Mo K\a'
_diffrn_radiation_wavelength 0.71073
_diffrn_reflns_av_R_equivalents 0.0469
_diffrn_reflns_av_unetI/netI 0.0778
_diffrn_reflns_limit_h_max 23
_diffrn_reflns_limit_h_min -8
_diffrn_reflns_limit_k_max 17
_diffrn_reflns_limit_k_min -9
_diffrn_reflns_limit_l_max 15
_diffrn_reflns_limit_l_min -6
_diffrn_reflns_number 6541
_diffrn_reflns_theta_full 25.0000
_diffrn_reflns_theta_max 25.01
_diffrn_reflns_theta_min 1.75
_diffrn_source 'micro-focus sealed X-ray tube'
_diffrn_source_type 'SuperNova (Mo) X-ray Source'
_exptl_absorpt_coefficient_mu 0.074
_exptl_absorpt_correction_T_max 1.00000
_exptl_absorpt_correction_T_min 0.86510
_exptl_absorpt_correction_type multi-scan
_exptl_absorpt_process_details
;
CrysAlisPro 1.171.38.43f (Rigaku Oxford Diffraction, 2015)
Empirical absorption correction using spherical harmonics,
 implemented in SCALE3 ABSPACK scaling algorithm.
;
_exptl_crystal_colour 'clear light colourless'
_exptl_crystal_colour_lustre clear
_exptl_crystal_colour_modifier light
_exptl_crystal_colour_primary colourless
_exptl_crystal_density_diffrn 1.1438
_exptl_crystal_description block
_exptl_crystal_F_000 1360.6245
_exptl_crystal_size_max 0.65
_exptl_crystal_size_mid 0.54
_exptl_crystal_size_min 0.2
_refine_diff_density_max 0.2940
_refine_diff_density_min -0.4850
_refine_diff_density_rms 0.0760
_refine_ls_abs_structure_details 'Flack, H. D. (1983). Acta Cryst. A39, 876-881.'
_refine_ls_abs_structure_Flack -0.5(5)
_refine_ls_d_res_high 0.8404
_refine_ls_d_res_low 11.6165
_refine_ls_extinction_expression Fc^*^=kFc[1+0.001xFc^2^\l^3^/sin(2\q)]^-1/4^
_refine_ls_goodness_of_fit_ref 1.0616
_refine_ls_hydrogen_treatment constr
_refine_ls_matrix_type full
_refine_ls_number_constraints 80
_refine_ls_number_parameters 437
_refine_ls_number_reflns 5474
_refine_ls_number_restraints 0
_refine_ls_restrained_S_all 1.0616
_refine_ls_R_factor_all 0.0944
_refine_ls_R_factor_gt 0.0845
_refine_ls_shift/su_max 0.0156
_refine_ls_shift/su_mean 0.0010
_refine_ls_structure_factor_coef Fsqd
_refine_ls_weighting_details 'w=1/[\s^2^(Fo^2^)+(0.0785P)^2^+6.8814P] where P=(Fo^2^+2Fc^2^)/3'
_refine_ls_weighting_scheme calc
_refine_ls_wR_factor_gt 0.2081
_refine_ls_wR_factor_ref 0.2179
_reflns_Friedel_coverage 0.652
_reflns_limit_h_max 22
_reflns_limit_h_min -22
_reflns_limit_k_max 17
_reflns_limit_k_min -17
_reflns_limit_l_max 15
_reflns_limit_l_min -15
_reflns_number_gt 4783
_reflns_number_total 5474
_reflns_threshold_expression I>=2u(I)
_cod_data_source_file c8sc03581d3.cif
_cod_data_source_block 9BBN_Carbene
_cod_database_code 1550308
_chemical_oxdiff_formula 'C H N O B'
_reflns_odcompleteness_completeness 85.62
_reflns_odcompleteness_iscentric 1
_reflns_odcompleteness_theta 26.32
_olex2_refinement_description
;
1. Fixed Uiso
 At 1.2 times of:
  All C(H) groups
 At 1.5 times of:
  All C(H,H,H) groups, All O(H) groups
2. Others
 Fixed Sof: H5a(0.5)
3.a Ternary CH refined with riding coordinates:
 C18(H18), C36(H36), C21(H21), C39(H39)
3.b Aromatic/amide H refined with riding coordinates:
 C5(H5), C11(H11), C16(H16), C25(H25), C32(H32), C7(H7), C29(H29), C15(H15),
 C27(H27), C33(H33), C28(H28), C9(H9), C14(H14), C26(H26), C34(H34), C8(H8),
 C10(H10)
3.c Idealised Me refined as rotating group:
 C41(H41a,H41b,H41c), C38(H38a,H38b,H38c), C23(H23a,H23b,H23c), C40(H40a,H40b,
 H40c), C20(H20a,H20b,H20c), C37(H37a,H37b,H37c), C19(H19a,H19b,H19c), C22(H22a,
 H22b,H22c)
3.d Idealised tetrahedral OH refined as rotating group:
 O4(H4), O5(H5a), O1(H1)
;
_olex2_date_sample_data_collection 2017-06-17
_olex2_submission_special_instructions 'No special instructions were received'
_oxdiff_exptl_absorpt_empirical_details
;
Empirical correction (ABSPACK) includes:
- Absorption correction using spherical harmonics
- Frame scaling
;
_oxdiff_exptl_absorpt_empirical_full_max 1.197
_oxdiff_exptl_absorpt_empirical_full_min 0.837

loop_
_space_group_symop_id
_space_group_symop_operation_xyz
1 x,y,z
2 x+1/2,-y+1/2,-z
3 -x+1/2,y+1/2,-z
4 -x,-y,z

loop_
_atom_site_label
_atom_site_type_symbol
_atom_site_fract_x
_atom_site_fract_y
_atom_site_fract_z
_atom_site_U_iso_or_equiv
_atom_site_adp_type
_atom_site_occupancy
_atom_site_site_symmetry_order
_atom_site_refinement_flags_posn
_atom_site_refinement_flags_adp
_atom_site_refinement_flags_occupancy
O4 O 0.0123(2) 0.4224(3) 0.9763(3) 0.0454(11) Uani 1.000000 1 . . .
H4 H 0.013(4) 0.3779(8) 1.0149(8) 0.0681(16) Uiso 1.000000 1 GR . .
N1 N 0.1932(2) 0.3004(3) 0.8485(3) 0.0262(10) Uani 1.000000 1 . . .
N3 N 0.2139(2) 0.3661(3) 0.7033(3) 0.0275(10) Uani 1.000000 1 . . .
O2 O 0.5128(3) 0.2279(3) 0.9003(3) 0.0580(13) Uani 1.000000 1 . . .
O3 O 0.5639(2) 0.1371(4) 0.7704(4) 0.0548(12) Uani 1.000000 1 . . .
O5 O 0.0 0.5 1.1326(4) 0.0565(19) Uani 1.000000 2 S T P
H5a H 0.005(10) 0.4472(18) 1.1535(4) 0.085(3) Uiso 0.500000 1 GR . .
C24 C 0.2748(2) 0.2142(4) 0.7346(4) 0.0282(12) Uani 1.000000 1 . . .
C5 C 0.1584(2) 0.3826(3) 0.8476(4) 0.0274(11) Uani 1.000000 1 . . .
H5 H 0.1304(2) 0.4046(3) 0.8999(4) 0.0329(14) Uiso 1.000000 1 R . .
C6 C 0.1473(3) 0.5168(4) 0.7242(4) 0.0295(12) Uani 1.000000 1 . . .
C12 C 0.2317(3) 0.3738(4) 0.5941(4) 0.0273(11) Uani 1.000000 1 . . .
C2 C 0.2275(2) 0.2913(3) 0.7599(4) 0.0247(11) Uani 1.000000 1 . . .
C13 C 0.1797(3) 0.3543(4) 0.5235(4) 0.0299(12) Uani 1.000000 1 . . .
C11 C 0.1829(3) 0.5719(4) 0.6574(4) 0.0362(13) Uani 1.000000 1 . . .
H11 H 0.2242(3) 0.5509(4) 0.6296(4) 0.0434(16) Uiso 1.000000 1 R . .
C16 C 0.3141(3) 0.3998(4) 0.4624(5) 0.0380(14) Uani 1.000000 1 . . .
H16 H 0.3582(3) 0.4160(4) 0.4409(5) 0.0456(17) Uiso 1.000000 1 R . .
C30 C 0.1884(3) 0.2289(4) 0.9273(4) 0.0325(13) Uani 1.000000 1 . . .
C4 C 0.1711(3) 0.4258(3) 0.7603(4) 0.0293(12) Uani 1.000000 1 . . .
C31 C 0.2271(3) 0.2407(4) 1.0169(4) 0.0305(12) Uani 1.000000 1 . . .
C35 C 0.1479(3) 0.1510(4) 0.9059(4) 0.0294(12) Uani 1.000000 1 . . .
C18 C 0.1058(3) 0.3290(4) 0.5530(4) 0.0323(13) Uani 1.000000 1 . . .
H18 H 0.1023(3) 0.3312(4) 0.6277(4) 0.0388(15) Uiso 1.000000 1 R . .
C17 C 0.3000(3) 0.3963(4) 0.5667(4) 0.0290(12) Uani 1.000000 1 . . .
C25 C 0.2692(3) 0.1643(4) 0.6431(4) 0.0312(12) Uani 1.000000 1 . . .
H25 H 0.2353(3) 0.1795(4) 0.5956(4) 0.0375(15) Uiso 1.000000 1 R . .
C32 C 0.2235(3) 0.1681(4) 1.0878(5) 0.0412(14) Uani 1.000000 1 . . .
H32 H 0.2477(3) 0.1728(4) 1.1489(5) 0.0494(17) Uiso 1.000000 1 R . .
C7 C 0.0849(3) 0.5507(4) 0.7673(5) 0.0360(14) Uani 1.000000 1 . . .
H7 H 0.0603(3) 0.5147(4) 0.8135(5) 0.0432(16) Uiso 1.000000 1 R . .
C29 C 0.3264(3) 0.1946(4) 0.8050(4) 0.0340(13) Uani 1.000000 1 . . .
H29 H 0.3312(3) 0.2294(4) 0.8643(4) 0.0408(16) Uiso 1.000000 1 R . .
C15 C 0.2645(3) 0.3800(4) 0.3902(5) 0.0368(13) Uani 1.000000 1 . . .
H15 H 0.2757(3) 0.3815(4) 0.3211(5) 0.0442(16) Uiso 1.000000 1 R . .
C27 C 0.3655(3) 0.0692(4) 0.6951(5) 0.0420(15) Uani 1.000000 1 . . .
H27 H 0.3954(3) 0.0203(4) 0.6831(5) 0.0504(18) Uiso 1.000000 1 R . .
C36 C 0.1023(3) 0.1428(4) 0.8136(4) 0.0335(13) Uani 1.000000 1 . . .
H36 H 0.1125(3) 0.1948(4) 0.7682(4) 0.0402(15) Uiso 1.000000 1 R . .
C33 C 0.1857(3) 0.0918(4) 1.0695(5) 0.0398(14) Uani 1.000000 1 . . .
H33 H 0.1857(3) 0.0444(4) 1.1173(5) 0.0478(17) Uiso 1.000000 1 R . .
C21 C 0.3573(3) 0.4150(4) 0.6424(5) 0.0385(14) Uani 1.000000 1 . . .
H21 H 0.3389(3) 0.4073(4) 0.7116(5) 0.0462(17) Uiso 1.000000 1 R . .
C39 C 0.2684(3) 0.3280(4) 1.0390(5) 0.0355(13) Uani 1.000000 1 . . .
H39 H 0.2794(3) 0.3576(4) 0.9737(5) 0.0426(16) Uiso 1.000000 1 R . .
C41 C 0.2244(3) 0.3949(4) 1.1024(5) 0.0414(15) Uani 1.000000 1 . . .
H41a H 0.1838(11) 0.411(2) 1.0646(14) 0.062(2) Uiso 1.000000 1 GR . .
H41b H 0.2112(19) 0.3657(11) 1.1653(15) 0.062(2) Uiso 1.000000 1 GR . .
H41c H 0.2507(8) 0.4493(13) 1.117(3) 0.062(2) Uiso 1.000000 1 GR . .
C28 C 0.3707(3) 0.1216(4) 0.7844(5) 0.0419(15) Uani 1.000000 1 . . .
H28 H 0.4048(3) 0.1071(4) 0.8316(5) 0.0503(18) Uiso 1.000000 1 R . .
C9 C 0.0971(3) 0.6922(4) 0.6713(5) 0.0405(14) Uani 1.000000 1 . . .
H9 H 0.0804(3) 0.7499(4) 0.6531(5) 0.0486(17) Uiso 1.000000 1 R . .
C14 C 0.1971(3) 0.3576(4) 0.4208(5) 0.0340(13) Uani 1.000000 1 . . .
H14 H 0.1637(3) 0.3449(4) 0.3717(5) 0.0408(16) Uiso 1.000000 1 R . .
C38 C 0.1149(3) 0.0544(4) 0.7544(5) 0.0411(15) Uani 1.000000 1 . . .
H38a H 0.1633(4) 0.0479(14) 0.741(3) 0.062(2) Uiso 1.000000 1 GR . .
H38b H 0.0991(19) 0.0028(5) 0.7940(14) 0.062(2) Uiso 1.000000 1 GR . .
H38c H 0.0901(17) 0.0565(12) 0.6909(15) 0.062(2) Uiso 1.000000 1 GR . .
C26 C 0.3142(3) 0.0925(4) 0.6240(4) 0.0361(13) Uani 1.000000 1 . . .
H26 H 0.3104(3) 0.0592(4) 0.5635(4) 0.0433(16) Uiso 1.000000 1 R . .
C34 C 0.1471(3) 0.0826(4) 0.9819(5) 0.0411(14) Uani 1.000000 1 . . .
H34 H 0.1201(3) 0.0302(4) 0.9729(5) 0.0493(17) Uiso 1.000000 1 R . .
C8 C 0.0610(3) 0.6357(4) 0.7412(5) 0.0397(14) Uani 1.000000 1 . . .
H8 H 0.0202(3) 0.6571(4) 0.7699(5) 0.0476(17) Uiso 1.000000 1 R . .
C23 C 0.4175(3) 0.3458(4) 0.6273(5) 0.0387(14) Uani 1.000000 1 . . .
H23a H 0.4003(5) 0.2840(4) 0.633(3) 0.058(2) Uiso 1.000000 1 GR . .
H23b H 0.4375(14) 0.354(2) 0.5609(13) 0.058(2) Uiso 1.000000 1 GR . .
H23c H 0.4520(10) 0.3560(19) 0.679(2) 0.058(2) Uiso 1.000000 1 GR . .
C40 C 0.3371(3) 0.3051(5) 1.0941(5) 0.0435(15) Uani 1.000000 1 . . .
H40a H 0.3274(3) 0.273(3) 1.1564(17) 0.065(2) Uiso 1.000000 1 GR . .
H40b H 0.3652(10) 0.267(2) 1.0506(14) 0.065(2) Uiso 1.000000 1 GR . .
H40c H 0.3612(11) 0.3612(5) 1.110(3) 0.065(2) Uiso 1.000000 1 GR . .
B1 B 0.0 0.5 1.0310(8) 0.046(3) Uani 1.000000 2 S T P
C20 C 0.0540(3) 0.3982(4) 0.5088(5) 0.0428(15) Uani 1.000000 1 . . .
H20a H 0.0651(13) 0.4591(6) 0.532(3) 0.064(2) Uiso 1.000000 1 GR . .
H20b H 0.0560(15) 0.397(2) 0.4355(5) 0.064(2) Uiso 1.000000 1 GR . .
H20c H 0.0082(4) 0.3823(17) 0.531(3) 0.064(2) Uiso 1.000000 1 GR . .
C42 C 0.5499(4) 0.2181(6) 0.8146(6) 0.056(2) Uani 1.000000 1 . . .
C37 C 0.0246(3) 0.1501(5) 0.8468(5) 0.0467(16) Uani 1.000000 1 . . .
H37a H 0.0128(7) 0.0982(17) 0.889(3) 0.070(2) Uiso 1.000000 1 GR . .
H37b H 0.0177(6) 0.2059(16) 0.885(3) 0.070(2) Uiso 1.000000 1 GR . .
H37c H -0.0042(3) 0.151(3) 0.7871(5) 0.070(2) Uiso 1.000000 1 GR . .
C19 C 0.0856(3) 0.2316(4) 0.5180(5) 0.0427(15) Uani 1.000000 1 . . .
H19a H 0.092(2) 0.2267(10) 0.4453(7) 0.064(2) Uiso 1.000000 1 GR . .
H19b H 0.1143(15) 0.1872(5) 0.552(2) 0.064(2) Uiso 1.000000 1 GR . .
H19c H 0.0382(7) 0.2203(11) 0.535(3) 0.064(2) Uiso 1.000000 1 GR . .
C10 C 0.1585(3) 0.6586(4) 0.6305(5) 0.0414(15) Uani 1.000000 1 . . .
H10 H 0.1834(3) 0.6946(4) 0.5847(5) 0.0497(18) Uiso 1.000000 1 R . .
O1 O 0.5762(4) 0.2874(5) 0.7618(6) 0.100(2) Uani 1.000000 1 . . .
H1 H 0.5454(12) 0.324(5) 0.747(9) 0.149(3) Uiso 1.000000 1 GR . .
C22 C 0.3854(3) 0.5133(4) 0.6320(6) 0.0540(18) Uani 1.000000 1 . . .
H22a H 0.400(2) 0.5238(12) 0.5628(10) 0.081(3) Uiso 1.000000 1 GR . .
H22b H 0.3500(8) 0.5566(4) 0.650(4) 0.081(3) Uiso 1.000000 1 GR . .
H22c H 0.4242(16) 0.5210(11) 0.677(3) 0.081(3) Uiso 1.000000 1 GR . .

loop_
_atom_site_aniso_label
_atom_site_aniso_U_11
_atom_site_aniso_U_22
_atom_site_aniso_U_33
_atom_site_aniso_U_12
_atom_site_aniso_U_13
_atom_site_aniso_U_23
O4 0.049(2) 0.044(3) 0.043(2) -0.002(2) -0.003(2) 0.004(2)
N1 0.027(2) 0.021(2) 0.031(2) 0.0028(18) -0.0006(19) 0.001(2)
N3 0.024(2) 0.023(2) 0.035(2) -0.0009(19) -0.0008(18) -0.001(2)
O2 0.068(3) 0.060(3) 0.045(3) 0.008(3) 0.018(2) 0.004(2)
O3 0.049(2) 0.063(3) 0.053(3) 0.002(2) 0.007(2) -0.007(3)
O5 0.080(5) 0.056(4) 0.034(3) -0.034(5) -0.000000 0.000000
C24 0.022(2) 0.023(3) 0.039(3) 0.004(2) 0.005(2) -0.005(2)
C5 0.022(2) 0.024(3) 0.036(3) 0.004(2) 0.001(2) -0.000(3)
C6 0.030(3) 0.025(3) 0.034(3) -0.004(2) -0.006(2) 0.001(2)
C12 0.028(2) 0.023(3) 0.031(3) 0.002(2) 0.003(2) 0.008(2)
C2 0.025(2) 0.019(3) 0.030(3) 0.000(2) -0.001(2) 0.002(2)
C13 0.031(3) 0.020(3) 0.039(3) 0.002(2) 0.001(2) 0.001(2)
C11 0.039(3) 0.027(3) 0.043(3) 0.005(3) 0.013(3) -0.002(3)
C16 0.030(3) 0.036(3) 0.048(3) 0.002(3) 0.003(3) 0.011(3)
C30 0.023(2) 0.033(3) 0.042(3) 0.002(2) 0.001(2) 0.010(3)
C4 0.026(2) 0.018(3) 0.044(3) 0.001(2) 0.001(2) -0.001(2)
C31 0.027(3) 0.030(3) 0.034(3) 0.005(2) -0.002(2) 0.001(3)
C35 0.027(2) 0.025(3) 0.036(3) -0.000(2) -0.002(2) -0.002(3)
C18 0.028(3) 0.034(3) 0.035(3) -0.003(2) -0.000(2) 0.003(3)
C17 0.026(3) 0.021(3) 0.040(3) 0.006(2) -0.003(2) 0.002(2)
C25 0.027(3) 0.032(3) 0.034(3) -0.000(2) -0.003(2) 0.001(3)
C32 0.038(3) 0.048(4) 0.037(3) 0.004(3) -0.001(3) 0.002(3)
C7 0.031(3) 0.031(3) 0.046(4) 0.002(2) 0.003(3) 0.008(3)
C29 0.021(2) 0.042(3) 0.039(3) 0.005(2) 0.001(2) 0.001(3)
C15 0.043(3) 0.032(3) 0.036(3) 0.007(3) 0.008(3) 0.006(3)
C27 0.045(3) 0.031(3) 0.051(4) 0.015(3) 0.006(3) 0.002(3)
C36 0.039(3) 0.026(3) 0.035(3) -0.000(3) 0.000(2) 0.004(3)
C33 0.047(3) 0.030(3) 0.043(3) 0.002(3) -0.009(3) 0.012(3)
C21 0.031(3) 0.034(3) 0.051(4) -0.002(3) -0.003(3) 0.003(3)
C39 0.028(3) 0.035(3) 0.043(3) -0.002(3) -0.000(2) 0.000(3)
C41 0.045(3) 0.041(4) 0.039(3) 0.001(3) 0.003(3) 0.002(3)
C28 0.031(3) 0.048(4) 0.047(4) 0.010(3) -0.006(3) -0.000(3)
C9 0.040(3) 0.029(3) 0.052(4) 0.013(3) -0.010(3) -0.002(3)
C14 0.033(3) 0.026(3) 0.042(3) 0.002(2) -0.004(2) -0.001(3)
C38 0.046(3) 0.031(3) 0.047(4) -0.002(3) -0.001(3) -0.009(3)
C26 0.040(3) 0.029(3) 0.039(3) 0.005(3) 0.001(3) 0.006(3)
C34 0.048(3) 0.031(3) 0.044(3) -0.005(3) 0.012(3) 0.005(3)
C8 0.040(3) 0.028(3) 0.051(4) 0.012(3) -0.003(3) 0.000(3)
C23 0.028(3) 0.042(3) 0.047(4) 0.002(3) 0.005(2) 0.004(3)
C40 0.037(3) 0.051(4) 0.042(3) -0.009(3) -0.003(3) 0.008(3)
B1 0.030(5) 0.067(8) 0.042(6) -0.016(5) -0.000000 0.000000
C20 0.034(3) 0.039(3) 0.056(4) 0.003(3) 0.006(3) -0.003(3)
C42 0.048(4) 0.062(5) 0.059(4) -0.025(4) -0.012(3) 0.026(4)
C37 0.030(3) 0.053(4) 0.057(4) -0.006(3) -0.003(3) -0.000(4)
C19 0.032(3) 0.044(4) 0.052(4) 0.002(3) -0.006(3) -0.002(3)
C10 0.055(4) 0.031(3) 0.038(3) -0.002(3) 0.001(3) 0.002(3)
O1 0.104(5) 0.086(5) 0.109(5) -0.001(4) 0.026(5) -0.005(4)
C22 0.040(3) 0.040(4) 0.082(5) -0.005(3) -0.003(3) 0.006(4)

loop_
_atom_type_symbol
_atom_type_scat_dispersion_real
_atom_type_scat_dispersion_imag
_atom_type_scat_Cromer_Mann_a1
_atom_type_scat_Cromer_Mann_a2
_atom_type_scat_Cromer_Mann_a3
_atom_type_scat_Cromer_Mann_a4
_atom_type_scat_Cromer_Mann_b1
_atom_type_scat_Cromer_Mann_b2
_atom_type_scat_Cromer_Mann_b3
_atom_type_scat_Cromer_Mann_b4
_atom_type_scat_Cromer_Mann_c
_atom_type_scat_source
_atom_type_scat_dispersion_source
H 0.00000 0.00000 0.49300 0.32291 0.14019 0.04081 10.51090 26.12570 3.14236 57.79970 0.0030380000826 'International Tables Volume C Table 6.1.1.4 (pp. 500-502)' 'Henke, Gullikson and Davis, At. Data and Nucl. Data Tables, 1993, 54, 2'
C 0.00347 0.00161 2.31000 1.02000 1.58860 0.86500 20.84390 10.20750 0.56870 51.65120 0.215599998832 'International Tables Volume C Table 6.1.1.4 (pp. 500-502)' 'Henke, Gullikson and Davis, At. Data and Nucl. Data Tables, 1993, 54, 2'
B 0.00141 0.00067 2.05450 1.33260 1.09790 0.70680 23.21850 1.02100 60.34980 0.14030 -0.193200007081 'International Tables Volume C Table 6.1.1.4 (pp. 500-502)' 'Henke, Gullikson and Davis, At. Data and Nucl. Data Tables, 1993, 54, 2'
O 0.01158 0.00611 3.04850 2.28680 1.54630 0.86700 13.27710 5.70110 0.32390 32.90890 0.250800013542 'International Tables Volume C Table 6.1.1.4 (pp. 500-502)' 'Henke, Gullikson and Davis, At. Data and Nucl. Data Tables, 1993, 54, 2'
N 0.00653 0.00323 12.21260 3.13220 2.01250 1.16630 0.00570 9.89330 28.99750 0.58260 -11.5290002823 'International Tables Volume C Table 6.1.1.4 (pp. 500-502)' 'Henke, Gullikson and Davis, At. Data and Nucl. Data Tables, 1993, 54, 2'

loop_
_geom_angle_atom_site_label_1
_geom_angle_atom_site_label_2
_geom_angle_atom_site_label_3
_geom_angle
_geom_angle_site_symmetry_1
_geom_angle_site_symmetry_3
B1 O4 H4 109.5 . .
C2 N1 C5 108.7(4) . .
C30 N1 C5 126.2(4) . .
C30 N1 C2 124.8(4) . .
C2 N3 C12 123.4(4) . .
C4 N3 C12 127.1(4) . .
C4 N3 C2 108.7(4) . .
H5a O5 H5a 141.1(9) 4_565 .
B1 O5 H5a 109.5 . .
B1 O5 H5a 109.5 . 4_565
C25 C24 C2 122.2(5) . .
C29 C24 C2 116.8(5) . .
C29 C24 C25 121.1(5) . .
H5 C5 N1 125.4(3) . .
C4 C5 N1 109.1(5) . .
C4 C5 H5 125.4(3) . .
C4 C6 C11 124.6(5) . .
C7 C6 C11 118.7(5) . .
C7 C6 C4 116.7(5) . .
C13 C12 N3 117.2(4) . .
C17 C12 N3 119.0(5) . .
C17 C12 C13 123.8(5) . .
N3 C2 N1 107.5(4) . .
C24 C2 N1 124.9(4) . .
C24 C2 N3 127.5(5) . .
C18 C13 C12 123.9(5) . .
C14 C13 C12 117.4(5) . .
C14 C13 C18 118.7(5) . .
H11 C11 C6 119.4(3) . .
C10 C11 C6 121.1(5) . .
C10 C11 H11 119.4(4) . .
C17 C16 H16 119.1(3) . .
C15 C16 H16 119.1(3) . .
C15 C16 C17 121.9(5) . .
C31 C30 N1 117.9(5) . .
C35 C30 N1 117.7(5) . .
C35 C30 C31 124.3(5) . .
C5 C4 N3 105.9(4) . .
C6 C4 N3 124.3(5) . .
C6 C4 C5 129.8(5) . .
C32 C31 C30 115.7(5) . .
C39 C31 C30 122.6(5) . .
C39 C31 C32 121.6(5) . .
C36 C35 C30 123.5(5) . .
C34 C35 C30 115.7(5) . .
C34 C35 C36 120.5(5) . .
H18 C18 C13 108.0(3) . .
C20 C18 C13 111.2(4) . .
C20 C18 H18 108.0(3) . .
C19 C18 C13 112.6(5) . .
C19 C18 H18 108.0(3) . .
C19 C18 C20 108.8(5) . .
C16 C17 C12 116.2(5) . .
C21 C17 C12 124.4(5) . .
C21 C17 C16 119.4(5) . .
H25 C25 C24 120.2(3) . .
C26 C25 C24 119.7(5) . .
C26 C25 H25 120.2(3) . .
H32 C32 C31 119.2(3) . .
C33 C32 C31 121.7(5) . .
C33 C32 H32 119.2(4) . .
H7 C7 C6 119.9(3) . .
C8 C7 C6 120.2(6) . .
C8 C7 H7 119.9(4) . .
H29 C29 C24 120.9(3) . .
C28 C29 C24 118.1(5) . .
C28 C29 H29 120.9(3) . .
H15 C15 C16 120.0(3) . .
C14 C15 C16 120.1(5) . .
C14 C15 H15 120.0(3) . .
C28 C27 H27 120.8(3) . .
C26 C27 H27 120.8(3) . .
C26 C27 C28 118.3(5) . .
H36 C36 C35 108.0(3) . .
C38 C36 C35 112.5(5) . .
C38 C36 H36 108.0(3) . .
C37 C36 C35 109.7(5) . .
C37 C36 H36 108.0(3) . .
C37 C36 C38 110.6(5) . .
H33 C33 C32 119.2(4) . .
C34 C33 C32 121.6(6) . .
C34 C33 H33 119.2(3) . .
H21 C21 C17 108.5(3) . .
C23 C21 C17 110.6(5) . .
C23 C21 H21 108.5(3) . .
C22 C21 C17 111.7(5) . .
C22 C21 H21 108.5(4) . .
C22 C21 C23 108.9(5) . .
H39 C39 C31 108.3(3) . .
C41 C39 C31 109.6(4) . .
C41 C39 H39 108.3(3) . .
C40 C39 C31 111.1(5) . .
C40 C39 H39 108.3(3) . .
C40 C39 C41 111.1(5) . .
H41a C41 C39 109.5 . .
H41b C41 C39 109.5 . .
H41b C41 H41a 109.5 . .
H41c C41 C39 109.5 . .
H41c C41 H41a 109.5 . .
H41c C41 H41b 109.5 . .
C27 C28 C29 122.2(5) . .
H28 C28 C29 118.9(3) . .
H28 C28 C27 118.9(3) . .
C8 C9 H9 121.0(3) . .
C10 C9 H9 121.0(4) . .
C10 C9 C8 117.9(5) . .
C15 C14 C13 120.7(5) . .
H14 C14 C13 119.7(3) . .
H14 C14 C15 119.7(3) . .
H38a C38 C36 109.5 . .
H38b C38 C36 109.5 . .
H38b C38 H38a 109.5 . .
H38c C38 C36 109.5 . .
H38c C38 H38a 109.5 . .
H38c C38 H38b 109.5 . .
C27 C26 C25 120.6(5) . .
H26 C26 C25 119.7(3) . .
H26 C26 C27 119.7(3) . .
C33 C34 C35 121.0(5) . .
H34 C34 C35 119.5(3) . .
H34 C34 C33 119.5(3) . .
C9 C8 C7 121.3(5) . .
H8 C8 C7 119.3(4) . .
H8 C8 C9 119.3(3) . .
H23a C23 C21 109.5 . .
H23b C23 C21 109.5 . .
H23b C23 H23a 109.5 . .
H23c C23 C21 109.5 . .
H23c C23 H23a 109.5 . .
H23c C23 H23b 109.5 . .
H40a C40 C39 109.5 . .
H40b C40 C39 109.5 . .
H40b C40 H40a 109.5 . .
H40c C40 C39 109.5 . .
H40c C40 H40a 109.5 . .
H40c C40 H40b 109.5 . .
O4 B1 O4 116.3(8) 4_565 .
O5 B1 O4 121.9(4) . .
O5 B1 O4 121.9(4) . 4_565
H20a C20 C18 109.5 . .
H20b C20 C18 109.5 . .
H20b C20 H20a 109.5 . .
H20c C20 C18 109.5 . .
H20c C20 H20a 109.5 . .
H20c C20 H20b 109.5 . .
O3 C42 O2 124.3(6) . .
O1 C42 O2 124.3(8) . .
O1 C42 O3 111.4(7) . .
H37a C37 C36 109.5 . .
H37b C37 C36 109.5 . .
H37b C37 H37a 109.5 . .
H37c C37 C36 109.5 . .
H37c C37 H37a 109.5 . .
H37c C37 H37b 109.5 . .
H19a C19 C18 109.5 . .
H19b C19 C18 109.5 . .
H19b C19 H19a 109.5 . .
H19c C19 C18 109.5 . .
H19c C19 H19a 109.5 . .
H19c C19 H19b 109.5 . .
C9 C10 C11 120.8(6) . .
H10 C10 C11 119.6(4) . .
H10 C10 C9 119.6(4) . .
H1 O1 C42 109.5 . .
H22a C22 C21 109.5 . .
H22b C22 C21 109.5 . .
H22b C22 H22a 109.5 . .
H22c C22 C21 109.5 . .
H22c C22 H22a 109.5 . .
H22c C22 H22b 109.5 . .

loop_
_geom_bond_atom_site_label_1
_geom_bond_atom_site_label_2
_geom_bond_distance
_geom_bond_site_symmetry_2
O4 H4 0.8200 .
O4 B1 1.356(7) .
N1 C5 1.371(6) .
N1 C2 1.343(6) .
N1 C30 1.464(7) .
N3 C12 1.474(6) .
N3 C2 1.341(6) .
N3 C4 1.412(7) .
O2 C42 1.339(8) .
O3 C42 1.338(9) .
O5 H5a 0.8200 .
O5 H5a 0.8200 4_565
O5 B1 1.329(12) .
C24 C2 1.484(7) .
C24 C25 1.402(7) .
C24 C29 1.390(7) .
C5 H5 0.9300 .
C5 C4 1.326(7) .
C6 C11 1.371(8) .
C6 C4 1.477(7) .
C6 C7 1.422(7) .
C12 C13 1.396(7) .
C12 C17 1.409(7) .
C13 C18 1.529(7) .
C13 C14 1.385(8) .
C11 H11 0.9300 .
C11 C10 1.391(8) .
C16 H16 0.9300 .
C16 C17 1.392(8) .
C16 C15 1.378(8) .
C30 C31 1.403(7) .
C30 C35 1.405(7) .
C31 C32 1.405(8) .
C31 C39 1.526(8) .
C35 C36 1.501(7) .
C35 C34 1.406(8) .
C18 H18 0.9800 .
C18 C20 1.534(8) .
C18 C19 1.537(8) .
C17 C21 1.513(7) .
C25 H25 0.9300 .
C25 C26 1.382(8) .
C32 H32 0.9300 .
C32 C33 1.349(8) .
C7 H7 0.9300 .
C7 C8 1.361(8) .
C29 H29 0.9300 .
C29 C28 1.389(8) .
C15 H15 0.9300 .
C15 C14 1.405(8) .
C27 H27 0.9300 .
C27 C28 1.397(9) .
C27 C26 1.403(8) .
C36 H36 0.9800 .
C36 C38 1.519(8) .
C36 C37 1.571(8) .
C33 H33 0.9300 .
C33 C34 1.374(8) .
C21 H21 0.9800 .
C21 C23 1.553(8) .
C21 C22 1.532(8) .
C39 H39 0.9800 .
C39 C41 1.536(8) .
C39 C40 1.549(8) .
C41 H41a 0.9600 .
C41 H41b 0.9600 .
C41 H41c 0.9600 .
C28 H28 0.9300 .
C9 H9 0.9300 .
C9 C8 1.413(9) .
C9 C10 1.390(8) .
C14 H14 0.9300 .
C38 H38a 0.9600 .
C38 H38b 0.9600 .
C38 H38c 0.9600 .
C26 H26 0.9300 .
C34 H34 0.9300 .
C8 H8 0.9300 .
C23 H23a 0.9600 .
C23 H23b 0.9600 .
C23 H23c 0.9600 .
C40 H40a 0.9600 .
C40 H40b 0.9600 .
C40 H40c 0.9600 .
C20 H20a 0.9600 .
C20 H20b 0.9600 .
C20 H20c 0.9600 .
C42 O1 1.322(9) .
C37 H37a 0.9600 .
C37 H37b 0.9600 .
C37 H37c 0.9600 .
C19 H19a 0.9600 .
C19 H19b 0.9600 .
C19 H19c 0.9600 .
C10 H10 0.9300 .
O1 H1 0.8200 .
C22 H22a 0.9600 .
C22 H22b 0.9600 .
C22 H22c 0.9600 .

loop_
_smtbx_masks_void_nr
_smtbx_masks_void_average_x
_smtbx_masks_void_average_y
_smtbx_masks_void_average_z
_smtbx_masks_void_volume
_smtbx_masks_void_count_electrons
1 0.000 0.000 0.111 81.3 33.8
2 0.000 0.000 0.587 33.2 1.1
3 0.156 0.563 0.984 9.4 0.6
4 0.344 0.063 0.016 9.4 0.6
5 0.500 0.500 0.889 81.3 33.8
6 0.500 0.500 0.413 33.2 1.1
7 0.656 0.937 0.016 9.4 0.6
8 0.844 0.437 -0.016 9.4 0.6
